data_7027809
loop_
_publ_author_name
'Chen, Ling'
'Wu, Xin-tao'
'Gao, Xian-cheng'
'Zhang, Wen-jian'
'Lin, Ping'

_publ_section_title
;
 The unconventional semiconductors represent two novel structure types of
 polythiometalates: syntheses, structures and electrical properties of
 {[W3Ag3S12]&#x00B7;[La(DMAC)5(H2O)3&#x00B7;(DMAC)4]}n and
 {[W8Ag10S32]&#x00B7;[M(DEF)8]2}n (M&#x2005;=&#x2005;La,
 Nd)&#x200A;&#x2020;
;
_journal_issue 24
_journal_name_full 'Journal of the Chemical Society, Dalton Transactions'
_journal_page_first 4303
_journal_paper_doi 10.1039/a907625e
_journal_year 1999
_chemical_formula_sum 'C36 H87 Ag3 La N9 O12 S12 W3'
_chemical_formula_weight 2236.94
_chemical_name_systematic
;
 ?
;
_space_group_IT_number 14
_symmetry_cell_setting monoclinic
_symmetry_space_group_name_Hall '-P 2yn'
_symmetry_space_group_name_H-M 'P 1 21/n 1'
_atom_sites_solution_hydrogens geom
_atom_sites_solution_primary direct
_atom_sites_solution_secondary difmap
_audit_creation_method SHELXL
_cell_angle_alpha 90.00
_cell_angle_beta 92.7390(10)
_cell_angle_gamma 90.00
_cell_formula_units_Z 4
_cell_length_a 15.5919(5)
_cell_length_b 17.6515(6)
_cell_length_c 26.1720(9)
_cell_measurement_reflns_used 8192
_cell_measurement_temperature 293(2)
_cell_measurement_theta_max 25.05
_cell_measurement_theta_min 1.39
_cell_volume 7194.8(4)
_computing_cell_refinement 'Siemens SMART & SAINT'
_computing_data_collection 'Siemens SMART'
_computing_data_reduction 'Siemens XPREP'
_computing_molecular_graphics 'Siemens SHELXTL'
_computing_publication_material 'Siemens SHELXTL'
_computing_structure_refinement 'Siemens SHELXTL'
_computing_structure_solution 'Siemens SHELXTL'
_diffrn_ambient_temperature 293(2)
_diffrn_measurement_device 'Siemens SMART CCD'
_diffrn_measurement_method '\w scans'
_diffrn_radiation_monochromator graphite
_diffrn_radiation_source 'fine-focus sealed tube'
_diffrn_radiation_type MoK\a
_diffrn_radiation_wavelength 0.71073
_diffrn_reflns_av_R_equivalents 0.0627
_diffrn_reflns_av_sigmaI/netI 0.1186
_diffrn_reflns_limit_h_max 18
_diffrn_reflns_limit_h_min -16
_diffrn_reflns_limit_k_max 20
_diffrn_reflns_limit_k_min -18
_diffrn_reflns_limit_l_max 14
_diffrn_reflns_limit_l_min -31
_diffrn_reflns_number 21960
_diffrn_reflns_theta_max 25.05
_diffrn_reflns_theta_min 1.39
_diffrn_standards_decay_% none
_diffrn_standards_interval_count none
_diffrn_standards_interval_time none
_diffrn_standards_number none
_exptl_absorpt_coefficient_mu 6.555
_exptl_absorpt_correction_T_max 1.0000
_exptl_absorpt_correction_T_min .5282
_exptl_absorpt_correction_type 'SADABS (Sheldrick, 1996)'
_exptl_crystal_colour red
_exptl_crystal_density_diffrn 2.065
_exptl_crystal_description rectangular
_exptl_crystal_F_000 4296
_exptl_crystal_size_max .70
_exptl_crystal_size_mid .08
_exptl_crystal_size_min .08
_refine_diff_density_max 1.949
_refine_diff_density_min -1.817
_refine_diff_density_rms 0.232
_refine_ls_extinction_method none
_refine_ls_goodness_of_fit_all 0.955
_refine_ls_goodness_of_fit_obs 1.090
_refine_ls_matrix_type full
_refine_ls_number_parameters 664
_refine_ls_number_reflns 11974
_refine_ls_number_restraints 0
_refine_ls_restrained_S_all 0.955
_refine_ls_restrained_S_obs 1.090
_refine_ls_R_factor_all 0.1235
_refine_ls_R_factor_obs 0.0606
_refine_ls_shift/esd_max -0.019
_refine_ls_shift/esd_mean 0.001
_refine_ls_structure_factor_coef Fsqd
_refine_ls_weighting_details 'w=1/[\s^2^(Fo^2^)+(0.0674P)^2^+0.0000P] where P=(Fo^2^+2Fc^2^)/3'
_refine_ls_weighting_scheme calc
_refine_ls_wR_factor_all 0.1578
_refine_ls_wR_factor_obs 0.1336
_reflns_number_observed 6809
_reflns_number_total 11974
_reflns_observed_criterion >2sigma(I)
_cod_data_source_file 907625esup1.cif
_cod_data_source_block complex1
_cod_depositor_comments
;
The following automatic conversions were performed:

'_symmetry_cell_setting' value 'Monoclinic' changed to 'monoclinic'
according to /home/saulius/struct/CIF-dictionaries/cif_core.dic
dictionary named 'cif_core.dic' version 2.4.2 from 2011-04-26.

Automatic conversion script
Id: cif_fix_values 1891 2012-01-12 08:04:46Z andrius 

The following automatic conversions were performed:

'_refine_ls_weighting_scheme' value 'calc
w=1/[\s^2^(Fo^2^)+(0.0674P)^2^+0.0000P] where P=(Fo^2^+2Fc^2^)/3' was
changed to 'calc'. New tag '_refine_ls_weighting_details' was
created. The value of the new tag was set to
'w=1/[\s^2^(Fo^2^)+(0.0674P)^2^+0.0000P] where P=(Fo^2^+2Fc^2^)/3'.

Automatic conversion script
Id: cif_fix_values 3143 2015-03-26 13:38:13Z robertas 
;
_cod_original_sg_symbol_H-M P2(1)/n
_cod_database_code 7027809

loop_
_symmetry_equiv_pos_as_xyz
'x, y, z'
'-x+1/2, y+1/2, -z+1/2'
'-x, -y, -z'
'x-1/2, -y-1/2, z-1/2'

loop_
_atom_site_aniso_label
_atom_site_aniso_U_11
_atom_site_aniso_U_22
_atom_site_aniso_U_33
_atom_site_aniso_U_23
_atom_site_aniso_U_13
_atom_site_aniso_U_12
W1 0.0480(4) 0.0273(3) 0.0338(3) -0.0013(3) 0.0024(3) -0.0009(3)
W2 0.0664(5) 0.0267(4) 0.0415(4) 0.0024(3) 0.0136(3) -0.0008(3)
W3 0.0435(4) 0.0270(4) 0.0516(4) 0.0042(3) 0.0072(3) -0.0017(3)
Ag1 0.0847(10) 0.0273(7) 0.0608(8) 0.0006(6) 0.0062(7) -0.0012(7)
Ag2 0.0940(10) 0.0296(8) 0.0780(10) 0.0048(7) 0.0127(8) -0.0038(7)
Ag3 0.0751(9) 0.0277(7) 0.0763(10) -0.0009(6) 0.0038(7) -0.0009(7)
S11 0.063(3) 0.044(3) 0.074(3) 0.009(2) 0.024(2) 0.000(2)
S12 0.054(3) 0.040(2) 0.054(3) -0.001(2) 0.013(2) -0.004(2)
S13 0.083(3) 0.047(3) 0.047(3) -0.009(2) -0.017(2) 0.004(2)
S14 0.068(3) 0.043(3) 0.046(2) 0.006(2) -0.007(2) -0.001(2)
S21 0.064(3) 0.045(3) 0.074(3) 0.010(2) 0.023(2) 0.010(2)
S22 0.115(4) 0.047(3) 0.061(3) 0.000(2) -0.030(3) 0.010(3)
S23 0.069(3) 0.045(3) 0.045(2) -0.002(2) -0.007(2) -0.004(2)
S24 0.130(5) 0.041(3) 0.110(4) 0.013(3) 0.080(4) 0.006(3)
S31 0.071(3) 0.053(3) 0.051(3) 0.005(2) -0.007(2) -0.007(2)
S32 0.071(3) 0.056(3) 0.063(3) 0.017(2) -0.015(2) -0.003(2)
S33 0.052(3) 0.041(3) 0.083(3) 0.006(2) 0.017(2) -0.005(2)
S34 0.078(3) 0.045(3) 0.087(3) 0.004(2) 0.037(3) 0.002(2)
La 0.0390(5) 0.0411(5) 0.0299(5) 0.0063(4) 0.0047(4) 0.0006(4)
O1 0.089(9) 0.060(8) 0.047(7) 0.019(6) 0.034(6) -0.004(7)
O2 0.064(7) 0.056(8) 0.065(8) -0.006(6) 0.021(6) 0.025(6)
O3 0.044(6) 0.076(8) 0.038(6) 0.018(6) -0.013(5) -0.009(6)
O4 0.056(8) 0.086(10) 0.077(9) 0.020(7) 0.009(6) -0.020(7)
O5 0.096(9) 0.074(9) 0.043(7) 0.024(6) -0.025(6) -0.019(7)
O10 0.100(9) 0.067(8) 0.064(8) 0.004(6) 0.051(7) 0.019(7)
O11 0.046(6) 0.053(7) 0.068(7) 0.003(6) 0.014(5) -0.004(5)
O12 0.057(7) 0.047(7) 0.079(8) -0.006(6) 0.005(6) 0.005(6)
N1 0.126(15) 0.116(16) 0.049(10) -0.030(10) 0.017(10) -0.070(13)
N2 0.059(9) 0.056(10) 0.058(9) 0.002(8) 0.009(7) -0.015(7)
N3 0.037(9) 0.155(18) 0.053(10) 0.021(11) 0.021(8) -0.006(10)
N4 0.068(13) 0.229(28) 0.064(12) -0.014(14) 0.011(10) -0.056(16)
C11 0.075(15) 0.140(22) 0.051(12) -0.039(13) 0.024(11) -0.051(15)
C12 0.055(11) 0.056(12) 0.076(12) 0.027(10) 0.003(9) 0.022(9)
C13 0.071(12) 0.083(14) 0.061(11) 0.027(10) 0.036(9) -0.020(11)
C14 0.054(12) 0.094(16) 0.104(16) 0.010(12) 0.009(11) 0.054(11)
C21 0.059(11) 0.038(10) 0.070(13) 0.012(9) 0.011(10) -0.010(9)
C22 0.112(17) 0.130(20) 0.059(13) 0.013(13) -0.039(12) 0.046(15)
C23 0.074(12) 0.058(13) 0.100(15) -0.013(11) 0.029(11) 0.022(11)
C24 0.114(16) 0.085(15) 0.062(13) 0.002(11) -0.024(11) 0.049(13)
C31 0.029(10) 0.185(27) 0.054(13) 0.052(15) 0.013(10) 0.003(13)
C32 0.102(15) 0.045(11) 0.053(11) 0.000(9) 0.011(10) 0.013(10)
C33 0.069(12) 0.104(16) 0.026(9) -0.006(9) -0.024(8) 0.014(11)
C34 0.076(13) 0.049(12) 0.077(13) -0.007(10) -0.012(10) -0.004(10)
C41 0.074(18) 0.292(44) 0.044(13) -0.057(19) 0.014(13) -0.048(24)
C42 0.132(19) 0.040(12) 0.099(17) 0.011(11) 0.034(14) -0.014(12)
C43 0.093(17) 0.144(24) 0.139(23) 0.073(19) -0.006(15) 0.047(17)
C44 0.057(13) 0.149(23) 0.134(21) 0.030(17) 0.012(13) -0.035(14)
O6 0.084(9) 0.057(8) 0.078(9) 0.006(7) 0.005(7) -0.016(7)
N6 0.066(11) 0.058(11) 0.129(17) -0.015(10) -0.003(11) 0.008(9)
C61 0.112(19) 0.029(11) 0.107(19) 0.022(12) 0.037(16) 0.027(12)
C62 0.055(12) 0.088(17) 0.170(22) 0.008(15) 0.051(13) -0.020(12)
C63 0.140(19) 0.104(18) 0.044(12) 0.021(11) 0.031(12) 0.020(14)
C64 0.046(11) 0.088(16) 0.113(17) 0.014(12) 0.022(11) -0.008(10)
O7 0.039(7) 0.079(9) 0.069(8) -0.030(6) 0.010(6) -0.016(6)
N7 0.055(9) 0.051(9) 0.048(8) 0.005(7) 0.012(7) -0.012(7)
C71 0.036(10) 0.083(14) 0.047(10) -0.002(9) 0.011(8) 0.013(9)
C72 0.043(10) 0.103(15) 0.067(12) -0.055(11) 0.017(9) -0.001(10)
C73 0.086(14) 0.087(15) 0.065(13) -0.023(11) 0.033(10) -0.007(11)
C74 0.042(10) 0.114(17) 0.068(12) 0.009(11) -0.011(9) -0.027(10)
O8 0.049(7) 0.087(10) 0.102(10) -0.010(8) 0.016(7) 0.016(7)
N8 0.030(11) 0.174(25) 0.201(25) -0.138(21) -0.004(13) 0.009(12)
C81 0.036(14) 0.197(34) 0.258(41) -0.170(32) -0.011(20) -0.013(18)
C82 0.173(24) 0.107(20) 0.124(21) -0.020(16) 0.098(19) -0.061(18)
C83 0.037(14) 0.247(36) 0.368(48) -0.205(34) -0.021(20) 0.020(17)
C84 0.192(25) 0.057(14) 0.082(16) -0.002(12) -0.060(16) 0.024(16)
O9 0.136(15) 0.215(20) 0.069(10) -0.005(11) 0.043(10) -0.071(14)
N9 0.112(17) 0.192(26) 0.083(15) 0.054(16) -0.004(13) 0.031(17)
C91 0.080(18) 0.193(33) 0.069(17) 0.006(19) -0.006(14) 0.014(19)
C92 0.263(37) 0.079(20) 0.152(27) -0.018(18) -0.073(24) -0.004(22)
C93 0.090(18) 0.217(31) 0.168(25) 0.111(23) 0.048(17) -0.023(19)
C94 0.342(48) 0.086(21) 0.162(30) -0.059(21) 0.040(29) 0.015(26)

loop_
_atom_site_label
_atom_site_type_symbol
_atom_site_fract_x
_atom_site_fract_y
_atom_site_fract_z
_atom_site_U_iso_or_equiv
_atom_site_thermal_displace_type
_atom_site_occupancy
_atom_site_calc_flag
_atom_site_refinement_flags
W1 W 0.75891(4) 0.56429(3) 0.06393(2) 0.0363(2) Uani 1 d .
W2 W 0.80468(4) 0.23204(3) 0.08103(2) 0.0445(2) Uani 1 d .
W3 W 0.74702(4) -0.10000(3) 0.08416(2) 0.0405(2) Uani 1 d .
Ag1 Ag 0.78959(9) 0.39891(7) 0.06845(5) 0.0575(4) Uani 1 d .
Ag2 Ag 0.77457(9) 0.06660(7) 0.09131(5) 0.0669(4) Uani 1 d .
Ag3 Ag 0.74985(9) 0.73288(7) 0.06913(5) 0.0597(4) Uani 1 d .
S11 S 0.6659(3) 0.4845(2) 0.0950(2) 0.0594(12) Uani 1 d .
S12 S 0.8656(3) 0.5071(2) 0.02696(15) 0.0491(10) Uani 1 d .
S13 S 0.8150(3) 0.6301(2) 0.1278(2) 0.0597(12) Uani 1 d .
S14 S 0.6903(3) 0.6352(2) 0.00565(15) 0.0529(11) Uani 1 d .
S21 S 0.8960(3) 0.1468(2) 0.0557(2) 0.0603(12) Uani 1 d .
S22 S 0.8752(3) 0.3131(3) 0.1305(2) 0.0753(15) Uani 1 d .
S23 S 0.7453(3) 0.2865(2) 0.01295(15) 0.0535(11) Uani 1 d .
S24 S 0.7021(4) 0.1822(3) 0.1247(2) 0.091(2) Uani 1 d .
S31 S 0.8106(3) -0.0437(2) 0.1503(2) 0.0586(12) Uani 1 d .
S32 S 0.6804(3) -0.0191(2) 0.0320(2) 0.0635(13) Uani 1 d .
S33 S 0.6505(3) -0.1770(2) 0.1136(2) 0.0580(12) Uani 1 d .
S34 S 0.8456(3) -0.1591(3) 0.0419(2) 0.0692(14) Uani 1 d .
La La 0.23061(5) 0.22357(5) 0.29190(3) 0.0366(2) Uani 1 d .
O1 O 0.1647(7) 0.1710(6) 0.3682(4) 0.064(3) Uani 1 d .
O2 O 0.1645(7) 0.3295(6) 0.3337(4) 0.061(3) Uani 1 d .
O3 O 0.3485(6) 0.2023(6) 0.3544(4) 0.053(3) Uani 1 d .
O4 O 0.0949(7) 0.1609(7) 0.2676(4) 0.073(4) Uani 1 d .
O5 O 0.1779(7) 0.2774(7) 0.2112(4) 0.072(4) Uani 1 d .
O10 O 0.3511(8) 0.2014(6) 0.2317(4) 0.075(4) Uani 1 d .
O11 O 0.3262(6) 0.3447(6) 0.2845(4) 0.055(3) Uani 1 d .
O12 O 0.2612(6) 0.0779(6) 0.2764(4) 0.061(3) Uani 1 d .
N1 N 0.0763(12) 0.1153(10) 0.4190(5) 0.097(6) Uani 1 d .
N2 N 0.0978(8) 0.3881(8) 0.3988(5) 0.057(4) Uani 1 d .
N3 N 0.4345(9) 0.1745(11) 0.4193(6) 0.081(5) Uani 1 d .
N4 N -0.0410(12) 0.1331(14) 0.2644(6) 0.120(9) Uani 1 d .
N5 N 0.1356(17) 0.2923(18) 0.1293(11) 0.058(8) Uiso 0.50 d P
N51 N 0.1518(21) 0.3402(22) 0.1429(14) 0.086(10) Uiso 0.50 d P
C11 C 0.1458(13) 0.1211(14) 0.3992(7) 0.088(8) Uani 1 d .
C12 C 0.2115(10) 0.0553(9) 0.4142(6) 0.062(5) Uani 1 d .
C13 C 0.0509(10) 0.0573(10) 0.4568(6) 0.071(5) Uani 1 d .
C14 C 0.0067(11) 0.1805(11) 0.4025(7) 0.084(7) Uani 1 d .
C21 C 0.1054(10) 0.3710(9) 0.3491(7) 0.055(4) Uani 1 d .
C22 C 0.0422(13) 0.4069(12) 0.3122(7) 0.102(8) Uani 1 d .
C23 C 0.0340(11) 0.4398(10) 0.4188(7) 0.076(6) Uani 1 d .
C24 C 0.1631(12) 0.3499(11) 0.4359(7) 0.088(7) Uani 1 d .
C31 C 0.3892(11) 0.2206(15) 0.3955(7) 0.089(8) Uani 1 d .
C32 C 0.3897(12) 0.3039(10) 0.4173(6) 0.066(5) Uani 1 d .
C33 C 0.4861(10) 0.1886(10) 0.4692(6) 0.067(5) Uani 1 d .
C34 C 0.4439(11) 0.0927(10) 0.3963(7) 0.068(5) Uani 1 d .
C41 C 0.0312(17) 0.1199(21) 0.2726(8) 0.137(13) Uani 1 d .
C42 C 0.0417(14) 0.0312(10) 0.2923(8) 0.090(7) Uani 1 d .
C43 C -0.0536(14) 0.2217(16) 0.2477(10) 0.126(10) Uani 1 d .
C44 C -0.1233(12) 0.0919(13) 0.2685(9) 0.113(8) Uani 1 d .
C51 C 0.1593(16) 0.2926(17) 0.1711(12) 0.121(9) Uiso 1 d .
C52 C 0.1082(14) 0.2089(13) 0.1340(8) 0.102(7) Uiso 1 d .
C53 C 0.1178(15) 0.3398(15) 0.0835(10) 0.129(9) Uiso 1 d .
C54 C 0.1937(16) 0.4038(15) 0.1724(10) 0.132(9) Uiso 1 d .
O6 O 0.1869(7) 0.0005(7) 0.1921(5) 0.073(4) Uani 1 d .
N6 N 0.1154(10) 0.0062(9) 0.1154(7) 0.084(5) Uani 1 d .
C61 C 0.1850(15) 0.0163(10) 0.1466(9) 0.082(7) Uani 1 d .
C62 C 0.2670(11) 0.0458(11) 0.1234(9) 0.103(8) Uani 1 d .
C63 C 0.1107(14) 0.0220(12) 0.0588(7) 0.095(7) Uani 1 d .
C64 C 0.0330(11) -0.0131(11) 0.1415(8) 0.082(6) Uani 1 d .
O7 O 0.0087(6) 0.8563(6) 0.2503(4) 0.062(3) Uani 1 d .
N7 N -0.1289(8) 0.8211(7) 0.2553(5) 0.051(3) Uani 1 d .
C71 C -0.0517(10) 0.8183(10) 0.2327(6) 0.055(5) Uani 1 d .
C72 C -0.0456(10) 0.7704(10) 0.1849(6) 0.071(6) Uani 1 d .
C73 C -0.1417(11) 0.8712(11) 0.3006(7) 0.078(6) Uani 1 d .
C74 C -0.2094(10) 0.7814(11) 0.2346(7) 0.075(6) Uani 1 d .
O8 O 0.4408(7) 0.0731(7) 0.2614(5) 0.079(4) Uani 1 d .
N8 N 0.5708(11) 0.0304(14) 0.2587(10) 0.136(11) Uani 1 d .
C81 C 0.5143(15) 0.0616(19) 0.2518(13) 0.164(18) Uani 1 d .
C82 C 0.5432(17) 0.1192(14) 0.1992(9) 0.132(11) Uani 1 d .
C83 C 0.6568(13) 0.0155(18) 0.2483(14) 0.218(20) Uani 1 d .
C84 C 0.5381(18) -0.0262(11) 0.3080(9) 0.112(9) Uani 1 d .
O9 O 0.6447(11) 0.7789(11) -0.1309(5) 0.139(7) Uani 1 d .
N9 N 0.5478(14) 0.7607(15) -0.0748(8) 0.129(8) Uani 1 d .
C91 C 0.5891(16) 0.7362(18) -0.1115(10) 0.114(10) Uani 1 d .
C92 C 0.5828(21) 0.6520(15) -0.1291(11) 0.167(14) Uani 1 d .
C93 C 0.4791(15) 0.7112(17) -0.0498(10) 0.157(13) Uani 1 d .
C94 C 0.5626(24) 0.8436(16) -0.0579(12) 0.196(17) Uani 1 d .

loop_
_atom_type_symbol
_atom_type_description
_atom_type_scat_dispersion_real
_atom_type_scat_dispersion_imag
_atom_type_scat_source
C C 0.0033 0.0016 'International Tables Vol C Tables 4.2.6.8 and 6.1.1.4'
H H 0.0000 0.0000 'International Tables Vol C Tables 4.2.6.8 and 6.1.1.4'
N N 0.0061 0.0033 'International Tables Vol C Tables 4.2.6.8 and 6.1.1.4'
O O 0.0106 0.0060 'International Tables Vol C Tables 4.2.6.8 and 6.1.1.4'
S S 0.1246 0.1234 'International Tables Vol C Tables 4.2.6.8 and 6.1.1.4'
Ag Ag -0.8971 1.1015 'International Tables Vol C Tables 4.2.6.8 and 6.1.1.4'
La La -0.2871 2.4523 'International Tables Vol C Tables 4.2.6.8 and 6.1.1.4'
W W -0.8490 6.8722 'International Tables Vol C Tables 4.2.6.8 and 6.1.1.4'

loop_
_geom_angle_atom_site_label_1
_geom_angle_atom_site_label_2
_geom_angle_atom_site_label_3
_geom_angle
_geom_angle_site_symmetry_1
_geom_angle_site_symmetry_3
S13 W1 S11 107.7(2) . .
S13 W1 S12 107.2(2) . .
S11 W1 S12 113.07(15) . .
S13 W1 S14 113.0(2) . .
S11 W1 S14 108.1(2) . .
S12 W1 S14 107.8(2) . .
S13 W1 Ag1 115.85(12) . .
S11 W1 Ag1 57.50(11) . .
S12 W1 Ag1 56.16(10) . .
S14 W1 Ag1 131.19(11) . .
S13 W1 Ag3 56.80(11) . .
S11 W1 Ag3 125.98(11) . .
S12 W1 Ag3 120.94(10) . .
S14 W1 Ag3 56.20(11) . .
Ag1 W1 Ag3 171.98(4) . .
S22 W2 S23 112.0(2) . .
S22 W2 S21 108.2(2) . .
S23 W2 S21 108.0(2) . .
S22 W2 S24 108.2(2) . .
S23 W2 S24 108.0(2) . .
S21 W2 S24 112.5(2) . .
S22 W2 Ag1 56.81(12) . .
S23 W2 Ag1 56.40(11) . .
S21 W2 Ag1 134.00(11) . .
S24 W2 Ag1 113.53(13) . .
S22 W2 Ag2 131.75(12) . .
S23 W2 Ag2 116.26(11) . .
S21 W2 Ag2 57.42(11) . .
S24 W2 Ag2 55.72(12) . .
Ag1 W2 Ag2 166.38(5) . .
S31 W3 S33 107.2(2) . .
S31 W3 S34 108.2(2) . .
S33 W3 S34 113.0(2) . .
S31 W3 S32 112.2(2) . .
S33 W3 S32 107.9(2) . .
S34 W3 S32 108.4(2) . .
S31 W3 Ag2 56.20(11) . .
S33 W3 Ag2 133.54(12) . .
S34 W3 Ag2 113.46(12) . .
S32 W3 Ag2 57.35(12) . .
S31 W3 Ag3 123.02(12) . 1_545
S33 W3 Ag3 56.47(11) . 1_545
S34 W3 Ag3 56.52(12) . 1_545
S32 W3 Ag3 124.78(12) . 1_545
Ag2 W3 Ag3 169.87(4) . 1_545
S12 Ag1 S23 117.84(14) . .
S12 Ag1 S22 118.8(2) . .
S23 Ag1 S22 91.16(14) . .
S12 Ag1 S11 92.59(13) . .
S23 Ag1 S11 115.27(15) . .
S22 Ag1 S11 123.6(2) . .
S12 Ag1 W1 46.68(9) . .
S23 Ag1 W1 135.22(11) . .
S22 Ag1 W1 133.61(11) . .
S11 Ag1 W1 46.32(9) . .
S12 Ag1 W2 139.67(10) . .
S23 Ag1 W2 46.05(9) . .
S22 Ag1 W2 45.95(11) . .
S11 Ag1 W2 127.50(10) . .
W1 Ag1 W2 173.62(5) . .
S24 Ag2 S31 120.2(2) . .
S24 Ag2 S21 91.73(15) . .
S31 Ag2 S21 119.89(15) . .
S24 Ag2 S32 115.7(2) . .
S31 Ag2 S32 91.13(14) . .
S21 Ag2 S32 120.8(2) . .
S24 Ag2 W2 46.23(10) . .
S31 Ag2 W2 141.21(11) . .
S21 Ag2 W2 45.96(9) . .
S32 Ag2 W2 127.61(11) . .
S24 Ag2 W3 139.40(12) . .
S31 Ag2 W3 46.03(10) . .
S21 Ag2 W3 128.82(11) . .
S32 Ag2 W3 46.03(10) . .
W2 Ag2 W3 171.13(6) . .
S14 Ag3 S33 120.86(15) . 1_565
S14 Ag3 S34 121.75(15) . 1_565
S33 Ag3 S34 92.17(14) 1_565 1_565
S14 Ag3 S13 91.93(13) . .
S33 Ag3 S13 113.76(14) 1_565 .
S34 Ag3 S13 118.6(2) 1_565 .
S14 Ag3 W3 138.77(10) . 1_565
S33 Ag3 W3 46.04(9) 1_565 1_565
S34 Ag3 W3 46.13(10) 1_565 1_565
S13 Ag3 W3 129.20(10) . 1_565
S14 Ag3 W1 46.32(9) . .
S33 Ag3 W1 132.59(10) 1_565 .
S34 Ag3 W1 134.85(11) 1_565 .
S13 Ag3 W1 45.64(9) . .
W3 Ag3 W1 174.77(5) 1_565 .
W1 S11 Ag1 76.18(12) . .
W1 S12 Ag1 77.17(12) . .
W1 S13 Ag3 77.56(13) . .
W1 S14 Ag3 77.48(12) . .
W2 S21 Ag2 76.62(13) . .
W2 S22 Ag1 77.24(14) . .
W2 S23 Ag1 77.55(12) . .
W2 S24 Ag2 78.05(14) . .
W3 S31 Ag2 77.76(13) . .
W3 S32 Ag2 76.62(13) . .
W3 S33 Ag3 77.50(13) . 1_545
W3 S34 Ag3 77.35(13) . 1_545
O5 La O2 87.5(4) . .
O5 La O3 149.4(3) . .
O2 La O3 98.0(4) . .
O5 La O4 72.4(4) . .
O2 La O4 94.8(4) . .
O3 La O4 136.3(4) . .
O5 La O1 135.7(4) . .
O2 La O1 73.8(4) . .
O3 La O1 74.2(3) . .
O4 La O1 69.6(4) . .
O5 La O10 75.5(4) . .
O2 La O10 138.0(4) . .
O3 La O10 80.5(4) . .
O4 La O10 115.2(4) . .
O1 La O10 142.4(4) . .
O5 La O11 77.6(3) . .
O2 La O11 70.1(3) . .
O3 La O11 76.2(3) . .
O4 La O11 147.0(3) . .
O1 La O11 128.8(3) . .
O10 La O11 68.8(3) . .
O5 La O12 107.6(4) . .
O2 La O12 154.4(3) . .
O3 La O12 79.5(3) . .
O4 La O12 71.4(4) . .
O1 La O12 81.1(3) . .
O10 La O12 67.1(3) . .
O11 La O12 132.3(3) . .
C11 O1 La 156.2(12) . .
C21 O2 La 158.2(11) . .
C31 O3 La 150.0(13) . .
C41 O4 La 157.6(14) . .
C51 O5 La 169.3(19) . .
C11 N1 C13 127.2(22) . .
C11 N1 C14 115.0(19) . .
C13 N1 C14 117.8(15) . .
C21 N2 C23 125.3(15) . .
C21 N2 C24 115.4(14) . .
C23 N2 C24 119.3(14) . .
C31 N3 C33 126.5(21) . .
C31 N3 C34 118.4(19) . .
C33 N3 C34 115.1(15) . .
C41 N4 C44 136.3(31) . .
C41 N4 C43 110.3(26) . .
C44 N4 C43 113.3(20) . .
C51 N5 C52 90.5(28) . .
C51 N51 C54 101.0(35) . .
C51 N51 C53 130.5(40) . .
C54 N51 C53 128.0(30) . .
N1 C11 O1 125.2(24) . .
N1 C11 C12 114.1(21) . .
O1 C11 C12 120.7(16) . .
O2 C21 N2 122.6(16) . .
O2 C21 C22 120.9(17) . .
N2 C21 C22 116.4(16) . .
N3 C31 O3 121.1(25) . .
N3 C31 C32 116.2(20) . .
O3 C31 C32 122.7(18) . .
N4 C41 O4 129.6(37) . .
N4 C41 C42 109.2(27) . .
O4 C41 C42 121.1(24) . .
O5 C51 N51 145.2(41) . .
O5 C51 N5 165.2(39) . .
N51 C51 N5 49.6(25) . .
O5 C51 C52 112.1(24) . .
N51 C51 C52 102.4(32) . .
N5 C51 C52 53.2(22) . .
N5 C52 C51 36.4(14) . .
C61 N6 C63 125.1(19) . .
C61 N6 C64 115.6(18) . .
C63 N6 C64 118.8(16) . .
O6 C61 N6 123.0(21) . .
O6 C61 C62 118.8(23) . .
N6 C61 C62 118.1(21) . .
C71 N7 C73 121.2(13) . .
C71 N7 C74 123.9(14) . .
C73 N7 C74 114.6(13) . .
O7 C71 N7 119.5(15) . .
O7 C71 C72 122.5(14) . .
N7 C71 C72 118.0(15) . .
C81 N8 C83 150.2(42) . .
C81 N8 C84 99.0(29) . .
C83 N8 C84 110.8(26) . .
N8 C81 O8 148.8(47) . .
N8 C81 C82 101.0(30) . .
O8 C81 C82 110.1(30) . .
C91 N9 C93 121.2(29) . .
C91 N9 C94 118.0(27) . .
C93 N9 C94 120.6(24) . .
N9 C91 O9 119.0(31) . .
N9 C91 C92 121.8(30) . .
O9 C91 C92 118.8(25) . .

loop_
_geom_bond_atom_site_label_1
_geom_bond_atom_site_label_2
_geom_bond_distance
_geom_bond_site_symmetry_2
W1 S13 2.184(4) .
W1 S11 2.204(4) .
W1 S12 2.208(4) .
W1 S14 2.210(4) .
W1 Ag1 2.9596(13) .
W1 Ag3 2.9826(13) .
W2 S22 2.190(5) .
W2 S23 2.191(4) .
W2 S21 2.196(4) .
W2 S24 2.194(4) .
W2 Ag1 2.9720(13) .
W2 Ag2 2.9720(14) .
W3 S31 2.192(4) .
W3 S33 2.195(4) .
W3 S34 2.199(4) .
W3 S32 2.202(4) .
W3 Ag2 2.9765(14) .
W3 Ag3 2.9766(14) 1_545
Ag1 S12 2.521(4) .
Ag1 S23 2.535(4) .
Ag1 S22 2.550(5) .
Ag1 S11 2.570(4) .
Ag2 S24 2.510(5) .
Ag2 S31 2.531(4) .
Ag2 S21 2.574(4) .
Ag2 S32 2.576(5) .
Ag3 S14 2.539(4) .
Ag3 S33 2.541(4) 1_565
Ag3 S34 2.544(5) 1_565
Ag3 S13 2.556(4) .
Ag3 W3 2.9766(14) 1_565
S33 Ag3 2.541(4) 1_545
S34 Ag3 2.544(5) 1_545
La O5 2.424(11) .
La O2 2.421(10) .
La O3 2.432(10) .
La O4 2.445(12) .
La O1 2.469(10) .
La O10 2.538(9) .
La O11 2.619(10) .
La O12 2.650(10) .
O1 C11 1.24(2) .
O2 C21 1.26(2) .
O3 C31 1.26(2) .
O4 C41 1.24(3) .
O5 C51 1.11(3) .
N1 C11 1.23(2) .
N1 C13 1.49(2) .
N1 C14 1.63(2) .
N2 C21 1.35(2) .
N2 C23 1.47(2) .
N2 C24 1.53(2) .
N3 C31 1.23(2) .
N3 C33 1.52(2) .
N3 C34 1.57(2) .
N4 C41 1.16(3) .
N4 C44 1.48(2) .
N4 C43 1.63(3) .
N5 C51 1.14(4) .
N5 C52 1.54(3) .
N51 C51 1.12(4) .
N51 C54 1.50(4) .
N51 C53 1.62(4) .
C11 C12 1.59(3) .
C21 C22 1.49(2) .
C31 C32 1.58(3) .
C41 C42 1.65(4) .
C51 C52 1.92(3) .
O6 C61 1.22(2) .
N6 C61 1.34(2) .
N6 C63 1.51(2) .
N6 C64 1.52(2) .
C61 C62 1.53(2) .
O7 C71 1.23(2) .
N7 C71 1.37(2) .
N7 C73 1.50(2) .
N7 C74 1.52(2) .
C71 C72 1.52(2) .
O8 C81 1.20(2) .
N8 C81 1.05(3) .
N8 C83 1.41(3) .
N8 C84 1.73(3) .
C81 C82 1.79(4) .
O9 C91 1.27(3) .
N9 C91 1.26(3) .
N9 C93 1.55(3) .
N9 C94 1.54(3) .
C91 C92 1.56(3) .
